data_7200422
loop_
_publ_author_name
'Bo Zheng'
'Junfeng Bai'

_publ_section_title
;
 An unprecedented nanoscale trilayered polythreading coordination array
 hierarchically formed from 2D square grid networks and induced by
 protonated 1,2-bis(4-pyridyl)ethane
;
_journal_issue 2
_journal_name_full CrystEngComm
_journal_page_first 271
_journal_page_last 273
_journal_paper_doi 10.1039/b815555k
_journal_volume 11
_journal_year 2009
_chemical_formula_moiety 'C8 H4 Cd O10, 2(C6 H7 N)'
_chemical_formula_sum 'C20 H18 Cd N2 O10'
_chemical_formula_weight 558.76
_chemical_name_systematic
;
?
;
_space_group_IT_number 2
_symmetry_cell_setting triclinic
_symmetry_space_group_name_Hall '-P 1'
_symmetry_space_group_name_H-M 'P -1'
_atom_sites_solution_hydrogens geom
_atom_sites_solution_primary direct
_atom_sites_solution_secondary difmap
_audit_creation_method SHELXL-97
_cell_angle_alpha 85.300(2)
_cell_angle_beta 71.493(2)
_cell_angle_gamma 83.153(2)
_cell_formula_units_Z 1
_cell_length_a 8.0087(16)
_cell_length_b 8.1857(16)
_cell_length_c 8.3767(17)
_cell_measurement_reflns_used 1893
_cell_measurement_temperature 291(2)
_cell_measurement_theta_max 27.59
_cell_measurement_theta_min 2.57
_cell_volume 516.47(18)
_computing_cell_refinement SMART
_computing_data_collection 'SMART (Bruker, 2000)'
_computing_data_reduction 'SAINT (Bruker, 2000)'
_computing_molecular_graphics SHELXTL
_computing_structure_refinement SHELXTL
_computing_structure_solution 'SHELXTL (Bruker, 2000)'
_diffrn_ambient_temperature 291(2)
_diffrn_measured_fraction_theta_full 0.982
_diffrn_measured_fraction_theta_max 0.982
_diffrn_measurement_device_type 'Bruker Smart Apex CCD area detector'
_diffrn_measurement_method 'phi and omega scans'
_diffrn_radiation_monochromator graphite
_diffrn_radiation_source 'sealed tube'
_diffrn_radiation_type MoK\a
_diffrn_radiation_wavelength 0.71073
_diffrn_reflns_av_R_equivalents 0.0450
_diffrn_reflns_av_sigmaI/netI 0.0499
_diffrn_reflns_limit_h_max 9
_diffrn_reflns_limit_h_min -8
_diffrn_reflns_limit_k_max 8
_diffrn_reflns_limit_k_min -9
_diffrn_reflns_limit_l_max 9
_diffrn_reflns_limit_l_min -8
_diffrn_reflns_number 2631
_diffrn_reflns_theta_full 25.00
_diffrn_reflns_theta_max 25.00
_diffrn_reflns_theta_min 2.51
_exptl_absorpt_coefficient_mu 1.120
_exptl_absorpt_correction_T_max 0.801
_exptl_absorpt_correction_T_min 0.732
_exptl_absorpt_correction_type multi-scan
_exptl_absorpt_process_details 'SADABA, (Bruker, 2000)'
_exptl_crystal_colour colorless
_exptl_crystal_density_diffrn 1.797
_exptl_crystal_density_method 'not measured'
_exptl_crystal_description block
_exptl_crystal_F_000 280
_exptl_crystal_size_max 0.27
_exptl_crystal_size_mid 0.24
_exptl_crystal_size_min 0.20
_refine_diff_density_max 0.424
_refine_diff_density_min -0.544
_refine_diff_density_rms 0.091
_refine_ls_extinction_method none
_refine_ls_goodness_of_fit_ref 1.055
_refine_ls_hydrogen_treatment constr
_refine_ls_matrix_type full
_refine_ls_number_parameters 151
_refine_ls_number_reflns 1795
_refine_ls_number_restraints 0
_refine_ls_restrained_S_all 1.055
_refine_ls_R_factor_all 0.0280
_refine_ls_R_factor_gt 0.0269
_refine_ls_shift/su_max 0.000
_refine_ls_shift/su_mean 0.000
_refine_ls_structure_factor_coef Fsqd
_refine_ls_weighting_details 'calc w=1/[\s^2^(Fo^2^)+(0.0323P)^2^] where P=(Fo^2^+2Fc^2^)/3'
_refine_ls_weighting_scheme calc
_refine_ls_wR_factor_gt 0.0660
_refine_ls_wR_factor_ref 0.0663
_reflns_number_gt 1772
_reflns_number_total 1795
_reflns_threshold_expression >2sigma(I)
_cod_data_source_file b815555k.txt
_cod_data_source_block complex_2
_cod_depositor_comments
;
The following automatic conversions were performed:
'_symmetry_cell_setting' value 'Triclinic' changed to 'triclinic'
according to '/home/saulius/struct/CIF-dictionaries/cif_core.dic'
dictionary named 'cif_core.dic' version 2.4.1 from 2010-06-29.

Automatic conversion script
Id: cif_fix_enum 1527 2010-12-29 10:47:43Z saulius 
;
_cod_original_sg_symbol_H-M 'P -1 '
_cod_database_code 7200422

loop_
_symmetry_equiv_pos_as_xyz
'x, y, z'
'-x, -y, -z'

loop_
_atom_site_label
_atom_site_type_symbol
_atom_site_fract_x
_atom_site_fract_y
_atom_site_fract_z
_atom_site_U_iso_or_equiv
_atom_site_adp_type
_atom_site_occupancy
_atom_site_symmetry_multiplicity
_atom_site_calc_flag
_atom_site_refinement_flags
_atom_site_disorder_assembly
_atom_site_disorder_group
C1 C 0.5429(4) 0.1065(4) 0.5239(4) 0.0293(7) Uani 1 1 d . . .
C2 C 0.6259(4) -0.0601(4) 0.4817(4) 0.0303(7) Uani 1 1 d . . .
C3 C 0.4476(4) 0.5243(4) 0.9024(4) 0.0262(6) Uani 1 1 d . . .
C4 C 0.6272(4) 0.4812(4) 0.9134(4) 0.0279(7) Uani 1 1 d . . .
C5 C 1.0093(5) 0.8264(5) 0.7377(5) 0.0501(10) Uani 1 1 d . . .
H5 H 1.0805 0.8207 0.6259 0.060 Uiso 1 1 calc R . .
C6 C 0.8601(4) 0.9331(5) 0.7789(4) 0.0444(9) Uani 1 1 d . . .
H6 H 0.8324 1.0045 0.6967 0.053 Uiso 1 1 calc R . .
C7 C 0.7501(4) 0.9349(4) 0.9430(4) 0.0334(7) Uani 1 1 d . . .
C8 C 0.5792(4) 1.0466(4) 0.9925(5) 0.0427(8) Uani 1 1 d . . .
H8A H 0.5852 1.1365 0.9085 0.051 Uiso 1 1 calc R . .
H8B H 0.5641 1.0934 1.0995 0.051 Uiso 1 1 calc R . .
C9 C 0.7987(5) 0.8290(5) 1.0613(4) 0.0493(10) Uani 1 1 d . . .
H9 H 0.7256 0.8259 1.1725 0.059 Uiso 1 1 calc R . .
C10 C 0.9534(5) 0.7291(5) 1.0156(5) 0.0535(10) Uani 1 1 d . . .
H10 H 0.9879 0.6607 1.0961 0.064 Uiso 1 1 calc R . .
Cd1 Cd 0.5000 0.5000 0.5000 0.02419(12) Uani 1 2 d S . .
N1 N 1.0541(3) 0.7301(4) 0.8565(4) 0.0466(8) Uani 1 1 d . . .
H1 H 1.1513 0.6665 0.8288 0.056 Uiso 1 1 calc R . .
O1 O 0.5969(3) 0.2351(2) 0.5538(3) 0.0368(5) Uani 1 1 d . . .
O2 O 0.7785(3) -0.1312(3) 0.4577(3) 0.0400(6) Uani 1 1 d . . .
O3 O 0.3800(3) 0.5545(3) 0.7845(2) 0.0344(5) Uani 1 1 d . . .
O4 O 0.7777(3) 0.4595(3) 0.8119(3) 0.0421(6) Uani 1 1 d . . .
O5 O 0.7778(3) 0.5409(3) 0.4881(3) 0.0342(5) Uani 1 1 d . . .
H5B H 0.7790 0.6387 0.5144 0.051 Uiso 1 1 d R . .
H5A H 0.8114 0.4731 0.5569 0.051 Uiso 1 1 d R . .

loop_
_atom_site_aniso_label
_atom_site_aniso_U_11
_atom_site_aniso_U_22
_atom_site_aniso_U_33
_atom_site_aniso_U_23
_atom_site_aniso_U_13
_atom_site_aniso_U_12
C1 0.0356(17) 0.0268(16) 0.0229(16) 0.0030(12) -0.0073(13) -0.0012(13)
C2 0.0371(18) 0.0266(16) 0.0264(17) 0.0002(13) -0.0094(14) -0.0021(13)
C3 0.0279(15) 0.0275(16) 0.0233(15) -0.0031(12) -0.0103(13) 0.0049(12)
C4 0.0305(16) 0.0304(16) 0.0223(16) 0.0001(12) -0.0096(13) 0.0025(13)
C5 0.037(2) 0.062(3) 0.040(2) -0.0021(18) 0.0041(16) -0.0048(18)
C6 0.0394(19) 0.054(2) 0.035(2) 0.0049(16) -0.0091(16) 0.0043(17)
C7 0.0290(16) 0.0346(18) 0.0369(19) -0.0032(14) -0.0133(14) 0.0047(14)
C8 0.0325(18) 0.0377(19) 0.055(2) -0.0055(16) -0.0127(16) 0.0096(15)
C9 0.048(2) 0.064(3) 0.0282(19) -0.0024(17) -0.0081(16) 0.0171(19)
C10 0.054(2) 0.061(3) 0.047(2) -0.0004(19) -0.026(2) 0.018(2)
Cd1 0.02735(19) 0.02382(18) 0.02029(18) -0.00321(12) -0.00680(13) 0.00172(12)
N1 0.0257(15) 0.0456(18) 0.066(2) -0.0132(16) -0.0116(15) 0.0075(13)
O1 0.0428(13) 0.0245(12) 0.0479(14) -0.0033(10) -0.0212(11) -0.0014(10)
O2 0.0359(13) 0.0331(13) 0.0507(15) -0.0033(11) -0.0144(11) 0.0016(10)
O3 0.0292(11) 0.0529(14) 0.0196(11) -0.0057(9) -0.0102(9) 0.0120(10)
O4 0.0259(11) 0.0712(17) 0.0250(12) 0.0011(11) -0.0076(10) 0.0089(11)
O5 0.0336(12) 0.0325(12) 0.0371(13) 0.0012(9) -0.0140(10) 0.0003(9)

loop_
_atom_type_symbol
_atom_type_description
_atom_type_scat_dispersion_real
_atom_type_scat_dispersion_imag
_atom_type_scat_source
C C 0.0033 0.0016 'International Tables Vol C Tables 4.2.6.8 and 6.1.1.4'
Cd Cd -0.8075 1.2024 'International Tables Vol C Tables 4.2.6.8 and 6.1.1.4'
N N 0.0061 0.0033 'International Tables Vol C Tables 4.2.6.8 and 6.1.1.4'
O O 0.0106 0.0060 'International Tables Vol C Tables 4.2.6.8 and 6.1.1.4'
H H 0.0000 0.0000 'International Tables Vol C Tables 4.2.6.8 and 6.1.1.4'

loop_
_geom_angle_atom_site_label_1
_geom_angle_atom_site_label_2
_geom_angle_atom_site_label_3
_geom_angle
_geom_angle_site_symmetry_1
_geom_angle_site_symmetry_3
_geom_angle_publ_flag
O1 C1 C2 135.6(3) . 2_656 ?
O1 C1 C2 134.0(3) . . ?
C2 C1 C2 90.5(2) 2_656 . ?
O2 C2 C1 135.5(3) . 2_656 ?
O2 C2 C1 134.9(3) . . ?
C1 C2 C1 89.5(2) 2_656 . ?
O3 C3 C4 133.2(3) . 2_667 ?
O3 C3 C4 135.7(3) . . ?
C4 C3 C4 91.2(2) 2_667 . ?
O4 C4 C3 135.2(3) . 2_667 ?
O4 C4 C3 136.0(3) . . ?
C3 C4 C3 88.8(2) 2_667 . ?
N1 C5 C6 120.3(3) . . ?
N1 C5 H5 119.8 . . ?
C6 C5 H5 119.8 . . ?
C5 C6 C7 119.6(3) . . ?
C5 C6 H6 120.2 . . ?
C7 C6 H6 120.2 . . ?
C6 C7 C9 118.1(3) . . ?
C6 C7 C8 121.2(3) . . ?
C9 C7 C8 120.7(3) . . ?
C7 C8 C8 111.4(3) . 2_677 ?
C7 C8 H8A 109.4 . . ?
C8 C8 H8A 109.4 2_677 . ?
C7 C8 H8B 109.4 . . ?
C8 C8 H8B 109.4 2_677 . ?
H8A C8 H8B 108.0 . . ?
C10 C9 C7 120.3(3) . . ?
C10 C9 H9 119.9 . . ?
C7 C9 H9 119.9 . . ?
N1 C10 C9 119.7(3) . . ?
N1 C10 H10 120.2 . . ?
C9 C10 H10 120.2 . . ?
O5 Cd1 O5 180.00(10) . 2_666 ?
O5 Cd1 O1 98.25(8) . 2_666 ?
O5 Cd1 O1 81.75(8) 2_666 2_666 ?
O5 Cd1 O1 81.75(8) . . ?
O5 Cd1 O1 98.25(8) 2_666 . ?
O1 Cd1 O1 180.0 2_666 . ?
O5 Cd1 O3 94.06(7) . . ?
O5 Cd1 O3 85.94(7) 2_666 . ?
O1 Cd1 O3 86.68(8) 2_666 . ?
O1 Cd1 O3 93.32(8) . . ?
O5 Cd1 O3 85.94(7) . 2_666 ?
O5 Cd1 O3 94.06(7) 2_666 2_666 ?
O1 Cd1 O3 93.32(8) 2_666 2_666 ?
O1 Cd1 O3 86.68(8) . 2_666 ?
O3 Cd1 O3 180.0 . 2_666 ?
C10 N1 C5 121.9(3) . . ?
C10 N1 H1 119.0 . . ?
C5 N1 H1 119.0 . . ?
C1 O1 Cd1 127.26(19) . . ?
C3 O3 Cd1 129.61(18) . . ?
Cd1 O5 H5B 109.3 . . ?
Cd1 O5 H5A 109.4 . . ?
H5B O5 H5A 109.5 . . ?

loop_
_geom_bond_atom_site_label_1
_geom_bond_atom_site_label_2
_geom_bond_distance
_geom_bond_site_symmetry_2
_geom_bond_publ_flag
C1 O1 1.257(4) . ?
C1 C2 1.463(4) 2_656 ?
C1 C2 1.463(4) . ?
C2 O2 1.251(4) . ?
C2 C1 1.463(4) 2_656 ?
C3 O3 1.264(3) . ?
C3 C4 1.466(4) 2_667 ?
C3 C4 1.469(4) . ?
C4 O4 1.237(3) . ?
C4 C3 1.466(4) 2_667 ?
C5 N1 1.331(5) . ?
C5 C6 1.360(5) . ?
C5 H5 0.9300 . ?
C6 C7 1.378(5) . ?
C6 H6 0.9300 . ?
C7 C9 1.381(5) . ?
C7 C8 1.511(4) . ?
C8 C8 1.524(7) 2_677 ?
C8 H8A 0.9700 . ?
C8 H8B 0.9700 . ?
C9 C10 1.363(5) . ?
C9 H9 0.9300 . ?
C10 N1 1.321(5) . ?
C10 H10 0.9300 . ?
Cd1 O5 2.259(2) . ?
Cd1 O5 2.259(2) 2_666 ?
Cd1 O1 2.273(2) 2_666 ?
Cd1 O1 2.273(2) . ?
Cd1 O3 2.328(2) . ?
Cd1 O3 2.328(2) 2_666 ?
N1 H1 0.8600 . ?
O5 H5B 0.8500 . ?
O5 H5A 0.8500 . ?

loop_
_geom_hbond_atom_site_label_D
_geom_hbond_atom_site_label_H
_geom_hbond_atom_site_label_A
_geom_hbond_distance_DH
_geom_hbond_distance_HA
_geom_hbond_distance_DA
_geom_hbond_angle_DHA
_geom_hbond_site_symmetry_A
N1 H1 O3 0.86 1.89 2.737(3) 170.1 1_655
O5 H5B O2 0.85 1.90 2.676(3) 150.4 1_565
O5 H5A O4 0.85 2.06 2.740(3) 136.2 .
